data_7714386
loop_
_publ_author_name
'Novikov, Anton P.'
'Zagidullin, Karim A.'
'Volkov, Mikhail A.'
'German, Konstantin E.'
'Nevolin, Iurii'
'Grigoriev , Mikhail'

_publ_section_title
;
 Influence of organic cation on the formation of hexahalotechnetates:
 X-ray, thermal and comparative analysis of non-covalent interactions
;
_journal_name_full 'Dalton Transactions'
_journal_paper_doi 10.1039/D3DT03235C
_journal_year 2023
_chemical_formula_moiety 'Cl6 Tc, 2(C4 H12 N)'
_chemical_formula_sum 'C8 H24 Cl6 N2 Tc'
_chemical_formula_weight 458.99
_space_group_crystal_system monoclinic
_space_group_IT_number 14
_space_group_name_Hall '-P 2yn'
_space_group_name_H-M_alt 'P 1 21/n 1'
_atom_sites_solution_hydrogens difmap
_audit_creation_date 2023-07-24
_audit_creation_method
;
Olex2 1.5
(compiled 2023.03.06 svn.rbb2c1857 for OlexSys, GUI svn.r6748)
;
_audit_update_record
;
2023-09-29 deposited with the CCDC.	2023-11-03 downloaded from the CCDC.
;
_cell_angle_alpha 90
_cell_angle_beta 92.915(3)
_cell_angle_gamma 90
_cell_formula_units_Z 2
_cell_length_a 8.8583(7)
_cell_length_b 10.4340(8)
_cell_length_c 9.6725(8)
_cell_measurement_reflns_used 4941
_cell_measurement_temperature 100(2)
_cell_measurement_theta_max 29.986
_cell_measurement_theta_min 2.873
_cell_volume 892.85(12)
_computing_cell_refinement 'SAINT V8.40B (Bruker, 2020)'
_computing_data_reduction 'SAINT V8.40B (Bruker, 2020)'
_computing_molecular_graphics 'Olex2 1.5 (Dolomanov et al., 2009)'
_computing_publication_material 'Olex2 1.5 (Dolomanov et al., 2009)'
_computing_structure_refinement 'SHELXL 2018/3 (Sheldrick, 2015)'
_diffrn_ambient_temperature 100(2)
_diffrn_measured_fraction_theta_full 0.996
_diffrn_measured_fraction_theta_max 0.989
_diffrn_measurement_device_type 'Bruker KAPPA APEX II area-detector diffractometer'
_diffrn_radiation_type MoK\a
_diffrn_radiation_wavelength 0.71073
_diffrn_reflns_av_R_equivalents 0.0512
_diffrn_reflns_av_unetI/netI 0.0372
_diffrn_reflns_Laue_measured_fraction_full 0.996
_diffrn_reflns_Laue_measured_fraction_max 0.989
_diffrn_reflns_limit_h_max 12
_diffrn_reflns_limit_h_min -12
_diffrn_reflns_limit_k_max 14
_diffrn_reflns_limit_k_min -14
_diffrn_reflns_limit_l_max 13
_diffrn_reflns_limit_l_min -13
_diffrn_reflns_number 15015
_diffrn_reflns_point_group_measured_fraction_full 0.996
_diffrn_reflns_point_group_measured_fraction_max 0.989
_diffrn_reflns_theta_full 25.242
_diffrn_reflns_theta_max 30.199
_diffrn_reflns_theta_min 3.019
_diffrn_source_current 30.0
_diffrn_source_power 1.5
_diffrn_source_voltage 50.0
_exptl_absorpt_coefficient_mu 1.688
_exptl_absorpt_correction_T_max 1.0000
_exptl_absorpt_correction_T_min 0.9062
_exptl_absorpt_correction_type multi-scan
_exptl_absorpt_process_details
;
SADABS-2016/2 (Bruker,2016/2) was used for absorption correction.
wR2(int) was 0.0672 before and 0.0599 after correction.
The Ratio of minimum to maximum transmission is 0.9062.
The \l/2 correction factor is Not present.
;
_exptl_crystal_colour 'clear light green'
_exptl_crystal_colour_lustre clear
_exptl_crystal_colour_modifier light
_exptl_crystal_colour_primary green
_exptl_crystal_density_diffrn 1.707
_exptl_crystal_description block
_exptl_crystal_F_000 462
_exptl_crystal_size_max 0.22
_exptl_crystal_size_mid 0.18
_exptl_crystal_size_min 0.17
_refine_diff_density_max 0.434
_refine_diff_density_min -0.375
_refine_diff_density_rms 0.091
_refine_ls_extinction_method none
_refine_ls_goodness_of_fit_ref 1.038
_refine_ls_hydrogen_treatment refall
_refine_ls_matrix_type full
_refine_ls_number_parameters 127
_refine_ls_number_reflns 2620
_refine_ls_number_restraints 0
_refine_ls_restrained_S_all 1.038
_refine_ls_R_factor_all 0.0321
_refine_ls_R_factor_gt 0.0231
_refine_ls_shift/su_max 0.001
_refine_ls_shift/su_mean 0.000
_refine_ls_structure_factor_coef Fsqd
_refine_ls_weighting_details 'w=1/[\s^2^(Fo^2^)+(0.0148P)^2^+0.0933P] where P=(Fo^2^+2Fc^2^)/3'
_refine_ls_weighting_scheme calc
_refine_ls_wR_factor_gt 0.0450
_refine_ls_wR_factor_ref 0.0485
_reflns_Friedel_coverage 0.000
_reflns_number_gt 2227
_reflns_number_total 2620
_reflns_threshold_expression 'I > 2\s(I)'
_cod_data_source_file d3dt03235c2.cif
_cod_data_source_block deatccl6_lt_0m_a
_cod_database_code 7714386
_shelx_shelxl_version_number 2018/3
_shelx_space_group_comment
;
The symmetry employed for this shelxl refinement is uniquely defined
by the following loop, which should always be used as a source of
symmetry information in preference to the above space-group names.
They are only intended as comments.
;
_shelx_estimated_absorpt_t_max 0.762
_shelx_estimated_absorpt_t_min 0.708
_olex2_refinement_description
;
;
_olex2_submission_special_instructions 'No special instructions were received'

loop_
_space_group_symop_operation_xyz
'x, y, z'
'-x+1/2, y+1/2, -z+1/2'
'-x, -y, -z'
'x-1/2, -y-1/2, z-1/2'

loop_
_atom_site_label
_atom_site_type_symbol
_atom_site_fract_x
_atom_site_fract_y
_atom_site_fract_z
_atom_site_U_iso_or_equiv
_atom_site_adp_type
_atom_site_occupancy
_atom_site_site_symmetry_order
_atom_site_calc_flag
_atom_site_refinement_flags_posn
_atom_site_refinement_flags_adp
_atom_site_refinement_flags_occupancy
_atom_site_disorder_assembly
_atom_site_disorder_group
Tc1 Tc 0.500000 0.500000 0.500000 0.01090(6) Uani 1 2 d S . P . .
Cl1 Cl 0.34277(5) 0.60373(4) 0.65472(4) 0.01583(9) Uani 1 1 d . . . . .
Cl2 Cl 0.70822(5) 0.61889(4) 0.58911(4) 0.02066(10) Uani 1 1 d . . . . .
Cl3 Cl 0.44622(5) 0.66095(4) 0.33387(4) 0.02102(10) Uani 1 1 d . . . . .
N1 N 0.57536(17) 0.78857(14) 0.84625(15) 0.0155(3) Uani 1 1 d . . . . .
C3 C 0.4704(2) 0.89715(17) 0.80966(18) 0.0178(4) Uani 1 1 d . . . . .
C4 C 0.5129(3) 0.9580(2) 0.6758(2) 0.0251(4) Uani 1 1 d . . . . .
C1 C 0.5399(2) 0.71866(17) 0.97608(17) 0.0164(3) Uani 1 1 d . . . . .
C2 C 0.6489(2) 0.60872(18) 0.9993(2) 0.0207(4) Uani 1 1 d . . . . .
H1C H 0.5511(19) 0.7805(16) 1.0518(18) 0.011(4) Uiso 1 1 d . . . . .
H3A H 0.477(2) 0.9585(17) 0.8860(19) 0.013(5) Uiso 1 1 d . . . . .
H1A H 0.670(2) 0.8181(18) 0.857(2) 0.021(5) Uiso 1 1 d . . . . .
H4A H 0.447(3) 1.022(2) 0.650(2) 0.036(7) Uiso 1 1 d . . . . .
H3B H 0.372(2) 0.8675(17) 0.8016(19) 0.018(5) Uiso 1 1 d . . . . .
H2A H 0.639(2) 0.5510(18) 0.926(2) 0.017(5) Uiso 1 1 d . . . . .
H4B H 0.510(2) 0.8949(19) 0.602(2) 0.031(6) Uiso 1 1 d . . . . .
H4C H 0.610(3) 0.9915(19) 0.687(2) 0.038(7) Uiso 1 1 d . . . . .
H2B H 0.631(2) 0.5700(18) 1.086(2) 0.021(5) Uiso 1 1 d . . . . .
H2C H 0.750(2) 0.6394(16) 1.0023(19) 0.017(5) Uiso 1 1 d . . . . .
H1D H 0.436(2) 0.6913(17) 0.9589(18) 0.015(5) Uiso 1 1 d . . . . .
H1B H 0.575(2) 0.7301(19) 0.774(2) 0.027(5) Uiso 1 1 d . . . . .

loop_
_atom_site_aniso_label
_atom_site_aniso_U_11
_atom_site_aniso_U_22
_atom_site_aniso_U_33
_atom_site_aniso_U_23
_atom_site_aniso_U_13
_atom_site_aniso_U_12
Tc1 0.01059(10) 0.01207(9) 0.01008(9) -0.00018(7) 0.00081(7) 0.00087(7)
Cl1 0.0147(2) 0.01674(19) 0.0165(2) -0.00354(15) 0.00449(15) 0.00029(15)
Cl2 0.0145(2) 0.0282(2) 0.0196(2) -0.00881(17) 0.00337(16) -0.00611(17)
Cl3 0.0220(2) 0.0229(2) 0.0186(2) 0.00868(16) 0.00546(16) 0.00713(17)
N1 0.0142(8) 0.0180(7) 0.0145(7) -0.0013(6) 0.0012(6) -0.0009(6)
C3 0.0200(10) 0.0163(8) 0.0173(9) -0.0002(7) 0.0013(7) 0.0015(7)
C4 0.0270(11) 0.0271(10) 0.0208(10) 0.0061(8) -0.0012(8) -0.0060(9)
C1 0.0157(9) 0.0205(9) 0.0132(8) 0.0009(7) 0.0030(6) 0.0003(7)
C2 0.0169(10) 0.0227(9) 0.0225(10) 0.0038(8) 0.0016(7) 0.0012(8)

loop_
_atom_type_symbol
_atom_type_description
_atom_type_scat_dispersion_real
_atom_type_scat_dispersion_imag
_atom_type_scat_source
C C 0.0033 0.0016 'International Tables Vol C Tables 4.2.6.8 and 6.1.1.4'
H H 0.0000 0.0000 'International Tables Vol C Tables 4.2.6.8 and 6.1.1.4'
Cl Cl 0.1484 0.1585 'International Tables Vol C Tables 4.2.6.8 and 6.1.1.4'
N N 0.0061 0.0033 'International Tables Vol C Tables 4.2.6.8 and 6.1.1.4'
Tc Tc -1.4390 0.7593 'International Tables Vol C Tables 4.2.6.8 and 6.1.1.4'

loop_
_geom_angle_atom_site_label_1
_geom_angle_atom_site_label_2
_geom_angle_atom_site_label_3
_geom_angle
_geom_angle_site_symmetry_1
_geom_angle_site_symmetry_3
_geom_angle_publ_flag
Cl1 Tc1 Cl1 180.0 . 3_666 ?
Cl2 Tc1 Cl1 90.164(16) . . ?
Cl2 Tc1 Cl1 89.836(15) 3_666 . ?
Cl2 Tc1 Cl1 90.163(15) 3_666 3_666 ?
Cl2 Tc1 Cl1 89.837(15) . 3_666 ?
Cl2 Tc1 Cl2 180.0 . 3_666 ?
Cl2 Tc1 Cl3 89.907(17) . 3_666 ?
Cl2 Tc1 Cl3 90.093(17) . . ?
Cl2 Tc1 Cl3 90.093(17) 3_666 3_666 ?
Cl2 Tc1 Cl3 89.907(17) 3_666 . ?
Cl3 Tc1 Cl1 89.987(15) 3_666 . ?
Cl3 Tc1 Cl1 89.986(16) . 3_666 ?
Cl3 Tc1 Cl1 90.013(15) . . ?
Cl3 Tc1 Cl1 90.014(16) 3_666 3_666 ?
Cl3 Tc1 Cl3 180.0 3_666 . ?
C3 N1 C1 114.35(14) . . ?
C3 N1 H1A 109.5(12) . . ?
C3 N1 H1B 110.0(12) . . ?
C1 N1 H1A 107.9(12) . . ?
C1 N1 H1B 108.5(12) . . ?
H1A N1 H1B 106.4(17) . . ?
N1 C3 C4 110.05(16) . . ?
N1 C3 H3A 107.8(11) . . ?
N1 C3 H3B 109.9(11) . . ?
C4 C3 H3A 111.5(11) . . ?
C4 C3 H3B 110.1(12) . . ?
H3A C3 H3B 107.5(15) . . ?
C3 C4 H4A 110.9(15) . . ?
C3 C4 H4B 110.4(12) . . ?
C3 C4 H4C 109.0(15) . . ?
H4A C4 H4B 107.6(19) . . ?
H4A C4 H4C 109.4(19) . . ?
H4B C4 H4C 109.6(18) . . ?
N1 C1 C2 109.55(15) . . ?
N1 C1 H1C 106.8(10) . . ?
N1 C1 H1D 103.7(10) . . ?
C2 C1 H1C 110.6(10) . . ?
C2 C1 H1D 113.4(11) . . ?
H1C C1 H1D 112.4(15) . . ?
C1 C2 H2A 110.0(12) . . ?
C1 C2 H2B 108.7(12) . . ?
C1 C2 H2C 110.1(11) . . ?
H2A C2 H2B 112.4(16) . . ?
H2A C2 H2C 107.3(16) . . ?
H2B C2 H2C 108.4(16) . . ?

loop_
_geom_bond_atom_site_label_1
_geom_bond_atom_site_label_2
_geom_bond_distance
_geom_bond_site_symmetry_2
_geom_bond_publ_flag
Tc1 Cl1 2.3586(4) 3_666 ?
Tc1 Cl1 2.3586(4) . ?
Tc1 Cl2 2.3499(4) . ?
Tc1 Cl2 2.3499(4) 3_666 ?
Tc1 Cl3 2.3562(4) . ?
Tc1 Cl3 2.3562(4) 3_666 ?
N1 C3 1.497(2) . ?
N1 C1 1.499(2) . ?
N1 H1A 0.89(2) . ?
N1 H1B 0.93(2) . ?
C3 C4 1.507(3) . ?
C3 H3A 0.977(18) . ?
C3 H3B 0.93(2) . ?
C4 H4A 0.91(2) . ?
C4 H4B 0.97(2) . ?
C4 H4C 0.93(3) . ?
C1 C2 1.509(2) . ?
C1 H1C 0.977(17) . ?
C1 H1D 0.973(19) . ?
C2 H2A 0.932(19) . ?
C2 H2B 0.95(2) . ?
C2 H2C 0.95(2) . ?

loop_
_geom_hbond_atom_site_label_D
_geom_hbond_atom_site_label_H
_geom_hbond_atom_site_label_A
_geom_hbond_distance_DH
_geom_hbond_distance_HA
_geom_hbond_distance_DA
_geom_hbond_angle_DHA
_geom_hbond_site_symmetry_A
_geom_hbond_publ_flag
N1 H1A Cl3 0.89(2) 2.48(2) 3.3353(16) 160.8(17) 4_676 yes
N1 H1B Cl1 0.93(2) 2.66(2) 3.3179(16) 128.9(16) . yes
N1 H1B Cl2 0.93(2) 2.48(2) 3.3172(15) 150.0(17) . yes

loop_
_geom_torsion_atom_site_label_1
_geom_torsion_atom_site_label_2
_geom_torsion_atom_site_label_3
_geom_torsion_atom_site_label_4
_geom_torsion
_geom_torsion_site_symmetry_1
_geom_torsion_site_symmetry_2
_geom_torsion_site_symmetry_3
_geom_torsion_site_symmetry_4
_geom_torsion_publ_flag
C3 N1 C1 C2 177.82(15) . . . . ?
C1 N1 C3 C4 -178.26(15) . . . . ?
